data_7207273
loop_
_publ_author_name
'Cui, Yan-Feng'
'Qian, Xin'
'Chen, Qian'
'Li, Bao-Long'
'Li, Hai-Yan'

_publ_section_title
;
 A polythreading coordination array formed from a 3D microporous cation
 network and 1D anion ladders
;
_journal_issue 4
_journal_name_full CrystEngComm
_journal_page_first 1201
_journal_paper_doi 10.1039/c2ce06397b
_journal_volume 14
_journal_year 2012
_chemical_formula_sum 'C6 H9 Cd Cl N6 O'
_chemical_formula_weight 329.04
_chemical_name_systematic
;
?
;
_space_group_IT_number 74
_symmetry_cell_setting orthorhombic
_symmetry_Int_Tables_number 74
_symmetry_space_group_name_Hall '-I 2b 2'
_symmetry_space_group_name_H-M 'I m m a'
_atom_sites_solution_hydrogens geom
_atom_sites_solution_primary direct
_atom_sites_solution_secondary difmap
_audit_creation_method SHELXL-97
_cell_angle_alpha 90.00
_cell_angle_beta 90.00
_cell_angle_gamma 90.00
_cell_formula_units_Z 4
_cell_length_a 7.620(2)
_cell_length_b 20.963(6)
_cell_length_c 9.876(3)
_cell_measurement_reflns_used 2671
_cell_measurement_temperature 293(2)
_cell_measurement_theta_max 25.3
_cell_measurement_theta_min 3.4
_cell_volume 1577.6(8)
_computing_cell_refinement CrystalClear
_computing_data_collection CrystalClear
_computing_data_reduction CrystalStructure
_computing_molecular_graphics 'Bruker SHELXTL'
_computing_publication_material 'Bruker SHELXTL'
_computing_structure_refinement 'SHELXL-97 (Sheldrick, 1997)'
_computing_structure_solution 'SHELXS-97 (Sheldrick, 1990)'
_diffrn_ambient_temperature 293(2)
_diffrn_detector_area_resol_mean 7.31
_diffrn_measured_fraction_theta_full 0.986
_diffrn_measured_fraction_theta_max 0.986
_diffrn_measurement_device_type 'Rigaku Mercury CCD'
_diffrn_measurement_method \w
_diffrn_radiation_monochromator graphite
_diffrn_radiation_source 'fine-focus sealed tube'
_diffrn_radiation_type MoK\a
_diffrn_radiation_wavelength 0.71070
_diffrn_reflns_av_R_equivalents 0.0324
_diffrn_reflns_av_sigmaI/netI 0.0172
_diffrn_reflns_limit_h_max 9
_diffrn_reflns_limit_h_min -8
_diffrn_reflns_limit_k_max 25
_diffrn_reflns_limit_k_min -25
_diffrn_reflns_limit_l_max 10
_diffrn_reflns_limit_l_min -11
_diffrn_reflns_number 7235
_diffrn_reflns_theta_full 25.30
_diffrn_reflns_theta_max 25.30
_diffrn_reflns_theta_min 3.38
_diffrn_standards_decay_% 0
_diffrn_standards_interval_count 0
_diffrn_standards_interval_time 0
_diffrn_standards_number 0
_exptl_absorpt_coefficient_mu 1.542
_exptl_absorpt_correction_T_max 0.8610
_exptl_absorpt_correction_T_min 0.3717
_exptl_absorpt_correction_type multi-scan
_exptl_absorpt_process_details 'Jacobson, R. (1998) Private communication'
_exptl_crystal_colour colorless
_exptl_crystal_density_diffrn 1.385
_exptl_crystal_density_method 'not measured'
_exptl_crystal_description block
_exptl_crystal_F_000 640
_exptl_crystal_size_max 0.80
_exptl_crystal_size_mid 0.30
_exptl_crystal_size_min 0.10
_refine_diff_density_max 1.464
_refine_diff_density_min -0.491
_refine_diff_density_rms 0.185
_refine_ls_extinction_method none
_refine_ls_goodness_of_fit_ref 1.091
_refine_ls_hydrogen_treatment constr
_refine_ls_matrix_type full
_refine_ls_number_parameters 41
_refine_ls_number_reflns 793
_refine_ls_number_restraints 0
_refine_ls_restrained_S_all 1.091
_refine_ls_R_factor_all 0.0563
_refine_ls_R_factor_gt 0.0544
_refine_ls_shift/su_max 0.000
_refine_ls_shift/su_mean 0.000
_refine_ls_structure_factor_coef Fsqd
_refine_ls_weighting_details 'calc w=1/[\s^2^(Fo^2^)+(0.1183P)^2^+28.8695P] where P=(Fo^2^+2Fc^2^)/3'
_refine_ls_weighting_scheme calc
_refine_ls_wR_factor_gt 0.2019
_refine_ls_wR_factor_ref 0.2036
_reflns_number_gt 767
_reflns_number_total 793
_reflns_threshold_expression >2sigma(I)
_cod_data_source_file c2ce06397b.txt
_cod_data_source_block Cd-btre-Cl
_cod_depositor_comments
;
The following automatic conversions were performed:

'_exptl_absorpt_correction_type' value 'Multi-scan' changed to
'multi-scan' according to
/home/saulius/struct/CIF-dictionaries/cif_core.dic dictionary named
'cif_core.dic' version 2.4.1 from 2010-06-29.

Automatic conversion script
Id: cif_fix_values 1715 2011-07-08 13:25:40Z adriana 
;
_cod_database_code 7207273

loop_
_symmetry_equiv_pos_as_xyz
'x, y, z'
'-x, y, z'
'x, -y+1/2, z'
'-x, -y+1/2, z'
'x+1/2, y+1/2, z+1/2'
'-x+1/2, y+1/2, z+1/2'
'x+1/2, -y+1, z+1/2'
'-x+1/2, -y+1, z+1/2'
'-x, -y, -z'
'x, -y, -z'
'-x, y-1/2, -z'
'x, y-1/2, -z'
'-x+1/2, -y+1/2, -z+1/2'
'x+1/2, -y+1/2, -z+1/2'
'-x+1/2, y, -z+1/2'
'x+1/2, y, -z+1/2'

loop_
_atom_site_label
_atom_site_type_symbol
_atom_site_fract_x
_atom_site_fract_y
_atom_site_fract_z
_atom_site_U_iso_or_equiv
_atom_site_adp_type
_atom_site_occupancy
_atom_site_symmetry_multiplicity
_atom_site_calc_flag
_atom_site_refinement_flags
Cd1 Cd 0.7500 0.2500 0.2500 0.0334(5) Uani 1 4 d S
Cl1 Cl 1.0000 0.2500 0.0702(5) 0.0551(12) Uani 1 4 d S
N1 N 0.5903(9) 0.1713(3) 0.1362(8) 0.0480(18) Uani 1 1 d .
N2 N 0.5000 0.0889(6) 0.0275(15) 0.068(4) Uani 1 2 d S
C1 C 0.6407(13) 0.1208(5) 0.0691(12) 0.067(3) Uani 1 1 d .
H1A H 0.7566 0.1090 0.0532 0.081 Uiso 1 1 calc R
C2 C 0.5000 0.0269(7) -0.0495(15) 0.095(7) Uani 1 2 d S
H2A H 0.3968 0.0244 -0.1067 0.114 Uiso 0.50 1 calc PR
H2B H 0.6032 0.0244 -0.1067 0.114 Uiso 0.50 1 calc PR
O1 O 0.0000 0.5054(7) 0.0474(15) 0.066(9) Uiso 0.30 2 d SPR
O2 O 0.0000 0.4667(7) 0.1120(15) 0.060(12) Uiso 0.20 2 d SPR

loop_
_atom_site_aniso_label
_atom_site_aniso_U_11
_atom_site_aniso_U_22
_atom_site_aniso_U_33
_atom_site_aniso_U_23
_atom_site_aniso_U_13
_atom_site_aniso_U_12
Cd1 0.0234(7) 0.0203(7) 0.0564(8) 0.000 -0.0027(4) 0.000
Cl1 0.032(2) 0.087(4) 0.047(2) 0.000 0.000 0.000
N1 0.030(3) 0.029(3) 0.085(5) -0.022(3) 0.000(3) 0.000(3)
N2 0.061(7) 0.039(6) 0.104(10) -0.044(6) 0.000 0.000
C1 0.043(5) 0.041(5) 0.118(9) -0.036(6) 0.003(6) 0.000(4)
C2 0.100(13) 0.046(8) 0.140(18) -0.060(11) 0.000 0.000

loop_
_atom_type_symbol
_atom_type_description
_atom_type_scat_dispersion_real
_atom_type_scat_dispersion_imag
_atom_type_scat_source
C C 0.0033 0.0016 'International Tables Vol C Tables 4.2.6.8 and 6.1.1.4'
H H 0.0000 0.0000 'International Tables Vol C Tables 4.2.6.8 and 6.1.1.4'
N N 0.0061 0.0033 'International Tables Vol C Tables 4.2.6.8 and 6.1.1.4'
Cd Cd -0.8075 1.2024 'International Tables Vol C Tables 4.2.6.8 and 6.1.1.4'
Cl Cl 0.1484 0.1585 'International Tables Vol C Tables 4.2.6.8 and 6.1.1.4'
O O 0.0106 0.0060 'International Tables Vol C Tables 4.2.6.8 and 6.1.1.4'

loop_
_geom_angle_atom_site_label_1
_geom_angle_atom_site_label_2
_geom_angle_atom_site_label_3
_geom_angle
_geom_angle_site_symmetry_1
_geom_angle_site_symmetry_3
N1 Cd1 N1 180.0(2) . 13_655
N1 Cd1 N1 90.2(4) . 15_655
N1 Cd1 N1 89.8(4) 13_655 15_655
N1 Cd1 N1 89.8(4) . 3
N1 Cd1 N1 90.2(4) 13_655 3
N1 Cd1 N1 180.0(3) 15_655 3
N1 Cd1 Cl1 93.02(18) . .
N1 Cd1 Cl1 86.98(18) 13_655 .
N1 Cd1 Cl1 86.98(18) 15_655 .
N1 Cd1 Cl1 93.02(18) 3 .
N1 Cd1 Cl1 86.98(18) . 13_655
N1 Cd1 Cl1 93.02(18) 13_655 13_655
N1 Cd1 Cl1 93.02(18) 15_655 13_655
N1 Cd1 Cl1 86.98(18) 3 13_655
Cl1 Cd1 Cl1 180.0 . 13_655
Cd1 Cl1 Cd1 94.01(15) 2_755 .
C1 N1 N1 107.1(5) . 2_655
C1 N1 Cd1 131.5(6) . .
N1 N1 Cd1 121.35(16) 2_655 .
C1 N2 C1 107.6(10) . 2_655
C1 N2 C2 126.2(5) . .
C1 N2 C2 126.2(5) 2_655 .
N1 C1 N2 109.1(8) . .
N1 C1 H1A 125.5 . .
N2 C1 H1A 125.5 . .
C2 C2 N2 108.8(14) 9_655 .
C2 C2 H2A 109.9 9_655 .
N2 C2 H2A 109.9 . .
C2 C2 H2B 109.9 9_655 .
N2 C2 H2B 109.9 . .
H2A C2 H2B 108.3 . .

loop_
_geom_bond_atom_site_label_1
_geom_bond_atom_site_label_2
_geom_bond_distance
_geom_bond_site_symmetry_2
Cd1 N1 2.338(6) .
Cd1 N1 2.338(6) 13_655
Cd1 N1 2.338(6) 15_655
Cd1 N1 2.338(6) 3
Cd1 Cl1 2.605(3) .
Cd1 Cl1 2.605(3) 13_655
Cl1 Cd1 2.605(3) 2_755
N1 C1 1.306(11) .
N1 N1 1.377(13) 2_655
N2 C1 1.329(11) .
N2 C1 1.329(11) 2_655
N2 C2 1.506(15) .
C1 H1A 0.9300 .
C2 C2 1.49(3) 9_655
C2 H2A 0.9700 .
C2 H2B 0.9700 .
O1 O1 0.96(3) 9_565
O1 O2 1.0329 .
O1 O2 1.68(3) 9_565
O2 O1 1.68(3) 9_565

loop_
_geom_torsion_atom_site_label_1
_geom_torsion_atom_site_label_2
_geom_torsion_atom_site_label_3
_geom_torsion_atom_site_label_4
_geom_torsion
_geom_torsion_site_symmetry_1
_geom_torsion_site_symmetry_4
N1 Cd1 Cl1 Cd1 -135.02(19) . 2_755
N1 Cd1 Cl1 Cd1 44.98(19) 13_655 2_755
N1 Cd1 Cl1 Cd1 -44.98(19) 15_655 2_755
N1 Cd1 Cl1 Cd1 135.02(19) 3 2_755
N1 Cd1 N1 C1 -49.8(9) 15_655 .
N1 Cd1 N1 C1 130.2(9) 3 .
Cl1 Cd1 N1 C1 37.2(10) . .
Cl1 Cd1 N1 C1 -142.8(10) 13_655 .
N1 Cd1 N1 N1 127.4(3) 15_655 2_655
N1 Cd1 N1 N1 -52.6(3) 3 2_655
Cl1 Cd1 N1 N1 -145.64(12) . 2_655
Cl1 Cd1 N1 N1 34.36(12) 13_655 2_655
N1 N1 C1 N2 -0.2(12) 2_655 .
Cd1 N1 C1 N2 177.2(9) . .
C2 N2 C1 N1 -178.0(13) . .
C1 N2 C2 C2 89.0(15) . 9_655
C1 N2 C2 C2 -89.0(15) 2_655 9_655
